data_9011991
loop_
_publ_author_name
'Welz, D.'
'Deppe, P.'
'Schaefer, W.'
'Sabrowsky, H.'
'Rosenberg, M.'

_publ_section_title
;
 Magnetism of iron-sulfur tetrahedral frameworks in compounds with thallium
 I. Chain structures
;
_journal_name_full 'Journal of Physics and Chemistry of Solids'
_journal_page_first 297
_journal_page_last 308
_journal_paper_doi 10.1016/0022-3697(89)90492-7
_journal_volume 50
_journal_year 1989
_chemical_formula_structural Tl3Fe2S4
_chemical_formula_sum 'Fe2 S4 Tl3'
_space_group_IT_number 62
_symmetry_space_group_name_Hall '-P 2ac 2n'
_symmetry_space_group_name_H-M 'P n m a'
_cell_angle_alpha 90
_cell_angle_beta 90
_cell_angle_gamma 90
_cell_length_a 7.38
_cell_length_b 10.73
_cell_length_c 11.14
_cell_formula_units_Z 4
_cell_volume 882.148
_database_code_amcsd 0013235
_exptl_crystal_density_diffrn 6.423
_cod_original_formula_sum 'Tl3 Fe2 S4'
_cod_database_code 9011991
_amcsd_formula_title Tl3Fe2S4

loop_
_space_group_symop_operation_xyz
x,y,z
x,1/2-y,z
-x,1/2+y,-z
1/2-x,1/2+y,1/2+z
1/2+x,1/2-y,1/2-z
1/2+x,y,1/2-z
1/2-x,-y,1/2+z
-x,-y,-z

loop_
_atom_site_label
_atom_site_fract_x
_atom_site_fract_y
_atom_site_fract_z
Tl1 0.41000 0.25000 0.27600
Tl2 0.45200 0.07700 0.63500
Fe 0.46100 0.12400 0.96600
S1 0.11900 0.25000 0.66800
S2 0.24000 0.25000 0.02200
S3 0.14300 0.05300 0.37700

loop_
_cod_related_entry_id
_cod_related_entry_database
_cod_related_entry_code
1 AMCSD 0013235
